data_1546122
loop_
_publ_author_name
'Hasell, T.'
'Little, M. A.'
'Chong, S. Y.'
'Schmidtmann, M.'
'Briggs, M. E.'
'Santolini, V.'
'Jelfs, K. E.'
'Cooper, A. I.'

_publ_section_title
;
 Chirality as a tool for function in porous organic cages.
;
_journal_issue 20
_journal_name_full Nanoscale
_journal_page_first 6783
_journal_page_last 6790
_journal_paper_doi 10.1039/c7nr01301a
_journal_volume 9
_journal_year 2017
_chemical_absolute_configuration CC3-R
_chemical_formula_moiety 'C72 H84 N12, C60 H72 N12, 6(C3 H8 O),  C1 H2 Cl2, 4(H2 O)'
_chemical_formula_sum 'C151 H214 Cl2 N24 O10'
_chemical_formula_weight 2596.35
_space_group_crystal_system hexagonal
_space_group_IT_number 173
_space_group_name_Hall 'P 6c'
_space_group_name_H-M_alt 'P 63'
_symmetry_space_group_name_Hall 'P 6c'
_symmetry_space_group_name_H-M 'P 63'
_atom_sites_solution_hydrogens geom
_audit_creation_date 2015-07-10
_audit_creation_method
;
Olex2 1.2-beta
(compiled 2015.01.26 svn.r3150 for OlexSys, GUI svn.r4998)
;
_audit_update_record
;
2016-12-02 deposited with the CCDC.
2017-05-03 downloaded from the CCDC.
;
_cell_angle_alpha 90
_cell_angle_beta 90
_cell_angle_gamma 120
_cell_formula_units_Z 2
_cell_length_a 17.5938(7)
_cell_length_b 17.5938(7)
_cell_length_c 32.2344(13)
_cell_measurement_reflns_used 9992
_cell_measurement_temperature 100
_cell_measurement_theta_max 21.762
_cell_measurement_theta_min 2.315
_cell_volume 8641.1(6)
_computing_cell_refinement 'SAINT v8.34A (Bruker, 2013)'
_computing_data_collection 'CrystalClear-SM Expert 2.0 r7 (Rigaku, 2011)'
_computing_data_reduction 'SAINT v8.34A (Bruker, 2013)'
_computing_molecular_graphics 'Olex2 (Dolomanov et al., 2009)'
_computing_publication_material 'Olex2 (Dolomanov et al., 2009)'
_computing_structure_refinement 'ShelXL (Sheldrick, 2008)'
_diffrn_ambient_temperature 100.0
_diffrn_detector CCD
_diffrn_detector_area_resol_mean 28.5714
_diffrn_detector_type 'Rigaku Saturn724+'
_diffrn_measured_fraction_theta_full 0.999
_diffrn_measured_fraction_theta_max 0.999
_diffrn_measurement_device 'AFC12 (Right): Kappa 3 circle'
_diffrn_measurement_device_type 'Rigaku Saturn724+ (2x2 bin mode)'
_diffrn_measurement_method 'profile data from \w-scans'
_diffrn_measurement_specimen_support 'Mitegen 50um'
_diffrn_radiation_collimation 0.3
_diffrn_radiation_monochromator Confocal
_diffrn_radiation_probe x-ray
_diffrn_radiation_type MoK\a
_diffrn_radiation_wavelength 0.71073
_diffrn_reflns_av_R_equivalents 0.0532
_diffrn_reflns_av_unetI/netI 0.0451
_diffrn_reflns_Laue_measured_fraction_full 0.999
_diffrn_reflns_Laue_measured_fraction_max 0.999
_diffrn_reflns_limit_h_max 14
_diffrn_reflns_limit_h_min -19
_diffrn_reflns_limit_k_max 19
_diffrn_reflns_limit_k_min -18
_diffrn_reflns_limit_l_max 35
_diffrn_reflns_limit_l_min -28
_diffrn_reflns_number 37680
_diffrn_reflns_point_group_measured_fraction_full 0.920
_diffrn_reflns_point_group_measured_fraction_max 0.920
_diffrn_reflns_theta_full 23.150
_diffrn_reflns_theta_max 23.255
_diffrn_reflns_theta_min 1.336
_diffrn_source 'Rotating Anode'
_diffrn_source_current 24.0
_diffrn_source_power 1.2
_diffrn_source_target Mo
_diffrn_source_type 'Rotating Anode'
_diffrn_source_voltage 50.0
_diffrn_standards_number 0
_exptl_absorpt_coefficient_mu 0.093
_exptl_absorpt_correction_T_max 0.9281
_exptl_absorpt_correction_T_min 0.6318
_exptl_absorpt_correction_type multi-scan
_exptl_absorpt_process_details
;
SADABS-2014/5 (Bruker,2014/5) was used for absorption correction.
wR2(int) was 0.1156 before and 0.0676 after correction.
The Ratio of minimum to maximum transmission is 0.6807.
The \l/2 correction factor is Not present.
;
_exptl_crystal_colour colourless
_exptl_crystal_colour_primary colourless
_exptl_crystal_density_diffrn 0.998
_exptl_crystal_description hexagonal
_exptl_crystal_F_000 2804
_exptl_crystal_size_max 0.236
_exptl_crystal_size_mid 0.194
_exptl_crystal_size_min 0.078
_refine_diff_density_max 0.587
_refine_diff_density_min -0.337
_refine_diff_density_rms 0.090
_refine_ls_abs_structure_details
;
 Flack x determined using 2413 quotients [(I+)-(I-)]/[(I+)+(I-)]
 (Parsons, Flack and Wagner, Acta Cryst. B69 (2013) 249-259).
;
_refine_ls_abs_structure_Flack 0.84(10)
_refine_ls_extinction_method none
_refine_ls_goodness_of_fit_ref 1.064
_refine_ls_hydrogen_treatment constr
_refine_ls_matrix_type full
_refine_ls_number_parameters 595
_refine_ls_number_reflns 7633
_refine_ls_number_restraints 74
_refine_ls_restrained_S_all 1.078
_refine_ls_R_factor_all 0.1121
_refine_ls_R_factor_gt 0.0916
_refine_ls_shift/su_max 0.000
_refine_ls_shift/su_mean 0.000
_refine_ls_structure_factor_coef Fsqd
_refine_ls_weighting_details 'w=1/[\s^2^(Fo^2^)+(0.1820P)^2^+4.0227P] where P=(Fo^2^+2Fc^2^)/3'
_refine_ls_weighting_scheme calc
_refine_ls_wR_factor_gt 0.2460
_refine_ls_wR_factor_ref 0.2709
_reflns_Friedel_coverage 0.803
_reflns_Friedel_fraction_full 0.838
_reflns_Friedel_fraction_max 0.836
_reflns_number_gt 6186
_reflns_number_total 7633
_reflns_threshold_expression 'I > 2\s(I)'
_cod_data_source_file c7nr01301a2.cif
_cod_data_source_block CC3-R_CC13-R_2-propanol
_cod_original_cell_volume 8641.1(8)
_cod_database_code 1546122
_shelxl_version_number 2014/6
_shelx_space_group_comment
;
The symmetry employed for this shelxl refinement is uniquely defined
by the following loop, which should always be used as a source of
symmetry information in preference to the above space-group names.
They are only intended as comments.
;
_olex2_refinement_description
;
1. Fixed Uiso
 At 1.2 times of:
  All C(H) groups, All C(H,H) groups
 At 1.5 times of:
  All C(H,H,H) groups, All O(H) groups
2. Shared sites
{C61, Cl3}
3. Restrained distances
 Cl2-C61 = Cl3-Cl1
 1.74 with sigma of 0.02
 O4-C50 = O1_$8-C47_$8 = O9_$8-C53_$8 = O3_$7-C56_$7 = O2-C59
 1.43 with sigma of 0.02
 C51-C50 = C59-C58 = C60-C59 = C53_$8-C52_$8 = C54_$8-C53_$8 = C57_$7-C56_$7 =
 C56_$7-C55_$7 = C49_$8-C47_$8 = C48_$8-C47_$8
 1.54 with sigma of 0.02
4. Uiso/Uaniso restraints and constraints
Uiso(C61) = Uiso(Cl3)
Uiso(C59) = Uiso(O2) = Uiso(C58) = Uiso(C60)
5. Rigid body (RIGU) restrains
 N6, C13, C14, C15, C10, C12, C11, N5
 with sigma for 1-2 distances of 0.004 and sigma for 1-3 distances of 0.004
6. Others
 Sof(H13A)=Sof(H13B)=Sof(C11)=Sof(H11A)=Sof(H11B)=Sof(H11C)=Sof(C12)=Sof(H12A)=
 Sof(H12B)=Sof(H12C)=1-FVAR(1)
 Sof(H10A)=Sof(H10B)=Sof(C14)=Sof(H14A)=Sof(H14B)=Sof(H14C)=Sof(C15)=Sof(H15A)=
 Sof(H15B)=Sof(H15C)=FVAR(1)
 Fixed Sof: O9(0.5) H9A(0.5) C52(0.5) H52A(0.5) H52B(0.5) H52C(0.5) C53(0.5)
 H53(0.5) C54(0.5) H54A(0.5) H54B(0.5) H54C(0.5) O2(0.16667) C58(0.16667)
 C59(0.16667) C60(0.16667) Cl1(0.16667) Cl2(0.33333) C61(0.33333) Cl3(0.16666)
 O3(0.5) H3A(0.5) C55(0.5) H55A(0.5) H55B(0.5) H55C(0.5) C56(0.5) H56(0.5)
 C57(0.5) H57A(0.5) H57B(0.5) H57C(0.5) O1(0.5) H1A(0.5) C47(0.5) H47(0.5)
 C48(0.5) H48A(0.5) H48B(0.5) H48C(0.5) C49(0.5) H49A(0.5) H49B(0.5) H49C(0.5)
 O4(0.33333) C50(0.66667) C51(0.33333) O6(0.33333) O5(0.33333) O7(0.33333)
 O11(0.08333) O10(0.25)
7.a Ternary CH refined with riding coordinates:
 C26(H26), C31(H31), C41(H41), C46(H46), C53(H53), C56(H56), C47(H47)
7.b Secondary CH2 refined with riding coordinates:
 C27(H27A,H27B), C28(H28A,H28B), C29(H29A,H29B), C30(H30A,H30B), C42(H42A,
 H42B), C43(H43A,H43B), C44(H44A,H44B), C45(H45A,H45B), C10(H10A,H10B),
 C13(H13A,H13B), C16(H16A,H16B)
7.c Me refined with riding coordinates:
 C54(H54A,H54B,H54C), C55(H55A,H55B,H55C), C57(H57A,H57B,H57C), C49(H49A,H49B,
 H49C)
7.d Aromatic/amide H refined with riding coordinates:
 C23(H23), C25(H25), C32(H32), C34(H34), C36(H36), C38(H38), C39(H39),
 C40(H40), C1(H1), C3(H3), C5(H5), C7(H7), C8(H8), C9(H9), C20(H20), C21(H21)
7.e Tetrahedral OH refined with riding coordinates:
 O9(H9A)
7.f Idealised Me refined as rotating group:
 C18(H18A,H18B,H18C), C19(H19A,H19B,H19C), C14(H14A,H14B,H14C), C15(H15A,H15B,
 H15C), C11(H11A,H11B,H11C), C12(H12A,H12B,H12C), C52(H52A,H52B,H52C), C48(H48A,
 H48B,H48C)
7.g Idealised tetrahedral OH refined as rotating group:
 O3(H3A), O1(H1A)
;
_olex2_submission_special_instructions 'No special instructions were received'

loop_
_space_group_symop_operation_xyz
'x, y, z'
'-y, x-y, z'
'-x+y, -x, z'
'-x, -y, z+1/2'
'y, -x+y, z+1/2'
'x-y, x, z+1/2'

loop_
_atom_site_label
_atom_site_type_symbol
_atom_site_fract_x
_atom_site_fract_y
_atom_site_fract_z
_atom_site_U_iso_or_equiv
_atom_site_adp_type
_atom_site_occupancy
_atom_site_site_symmetry_order
_atom_site_calc_flag
_atom_site_refinement_flags_posn
_atom_site_refinement_flags_adp
_atom_site_refinement_flags_occupancy
_atom_site_disorder_assembly
_atom_site_disorder_group
N1 N 0.6183(4) 0.7232(4) 0.7236(2) 0.0514(16) Uani 1 1 d . . . . .
N2 N 0.6436(3) 0.8960(4) 0.71307(19) 0.0470(14) Uani 1 1 d . . . . .
N3 N 0.5179(4) 0.4986(4) 0.5571(2) 0.0487(15) Uani 1 1 d . . . . .
N4 N 0.4457(3) 0.5362(3) 0.48578(19) 0.0439(13) Uani 1 1 d . . . . .
C23 C 0.4217(4) 0.7289(4) 0.4922(2) 0.0410(15) Uani 1 1 d . . . . .
H23 H 0.4824 0.7717 0.4919 0.049 Uiso 1 1 calc R . . . .
C24 C 0.3967(4) 0.6404(4) 0.4924(2) 0.0387(14) Uani 1 1 d . . . . .
C25 C 0.4636(4) 0.6152(4) 0.4903(2) 0.0438(15) Uani 1 1 d . . . . .
H25 H 0.5235 0.6598 0.4924 0.053 Uiso 1 1 calc R . . . .
C26 C 0.5189(4) 0.5195(4) 0.4827(3) 0.0465(16) Uani 1 1 d . . . . .
H26 H 0.5754 0.5759 0.4862 0.056 Uiso 1 1 calc R . . . .
C27 C 0.5170(6) 0.4815(7) 0.4400(3) 0.072(3) Uani 1 1 d . . . . .
H27A H 0.4601 0.4270 0.4358 0.087 Uiso 1 1 calc R . . . .
H27B H 0.5230 0.5241 0.4183 0.087 Uiso 1 1 calc R . . . .
C28 C 0.5903(7) 0.4621(8) 0.4361(4) 0.095(3) Uani 1 1 d . . . . .
H28A H 0.5879 0.4362 0.4086 0.114 Uiso 1 1 calc R . . . .
H28B H 0.6473 0.5172 0.4386 0.114 Uiso 1 1 calc R . . . .
C29 C 0.5832(7) 0.4014(8) 0.4684(5) 0.107(5) Uani 1 1 d . . . . .
H29A H 0.6323 0.3895 0.4655 0.128 Uiso 1 1 calc R . . . .
H29B H 0.5278 0.3452 0.4645 0.128 Uiso 1 1 calc R . . . .
C30 C 0.5848(6) 0.4353(6) 0.5125(4) 0.078(3) Uani 1 1 d . . . . .
H30A H 0.5770 0.3902 0.5331 0.094 Uiso 1 1 calc R . . . .
H30B H 0.6421 0.4887 0.5178 0.094 Uiso 1 1 calc R . . . .
C31 C 0.5104(4) 0.4565(5) 0.5169(3) 0.0504(18) Uani 1 1 d . . . . .
H31 H 0.4523 0.4013 0.5147 0.060 Uiso 1 1 calc R . . . .
C32 C 0.4527(5) 0.4635(4) 0.5808(2) 0.0489(18) Uani 1 1 d . . . . .
H32 H 0.4014 0.4120 0.5717 0.059 Uiso 1 1 calc R . . . .
C33 C 0.4529(4) 0.4991(4) 0.6220(2) 0.0474(17) Uani 1 1 d . . . . .
C34 C 0.5247(4) 0.5799(5) 0.6353(3) 0.0498(18) Uani 1 1 d . . . . .
H34 H 0.5717 0.6133 0.6167 0.060 Uiso 1 1 calc R . . . .
C35 C 0.5275(4) 0.6103(5) 0.6744(2) 0.0514(18) Uani 1 1 d . . . . .
C36 C 0.4574(4) 0.5636(5) 0.7024(3) 0.0542(18) Uani 1 1 d . . . . .
H36 H 0.4588 0.5856 0.7295 0.065 Uiso 1 1 calc R . . . .
C37 C 0.3855(4) 0.4837(5) 0.6892(3) 0.0535(19) Uani 1 1 d . . . . .
C38 C 0.3835(4) 0.4524(4) 0.6496(2) 0.0484(17) Uani 1 1 d . . . . .
H38 H 0.3343 0.3984 0.6411 0.058 Uiso 1 1 calc R . . . .
C39 C 0.3158(5) 0.4335(5) 0.7200(2) 0.0511(18) Uani 1 1 d . . . . .
H39 H 0.3184 0.4599 0.7460 0.061 Uiso 1 1 calc R . . . .
C40 C 0.6060(4) 0.6924(5) 0.6865(2) 0.0477(16) Uani 1 1 d . . . . .
H40 H 0.6495 0.7241 0.6661 0.057 Uiso 1 1 calc R . . . .
C41 C 0.7016(4) 0.8016(4) 0.7324(2) 0.0443(16) Uani 1 1 d . . . . .
H41 H 0.7381 0.8201 0.7066 0.053 Uiso 1 1 calc R . . . .
C42 C 0.7492(5) 0.7801(5) 0.7660(3) 0.0541(19) Uani 1 1 d . . . . .
H42A H 0.7102 0.7551 0.7904 0.065 Uiso 1 1 calc R . . . .
H42B H 0.7624 0.7352 0.7553 0.065 Uiso 1 1 calc R . . . .
C43 C 0.8332(5) 0.8598(5) 0.7793(3) 0.061(2) Uani 1 1 d . . . . .
H43A H 0.8757 0.8794 0.7560 0.074 Uiso 1 1 calc R . . . .
H43B H 0.8588 0.8439 0.8028 0.074 Uiso 1 1 calc R . . . .
C44 C 0.8188(5) 0.9340(5) 0.7921(3) 0.069(2) Uani 1 1 d . . . . .
H44A H 0.8762 0.9868 0.7981 0.083 Uiso 1 1 calc R . . . .
H44B H 0.7833 0.9176 0.8178 0.083 Uiso 1 1 calc R . . . .
C45 C 0.7716(5) 0.9556(5) 0.7580(3) 0.058(2) Uani 1 1 d . . . . .
H45A H 0.7604 1.0024 0.7679 0.070 Uiso 1 1 calc R . . . .
H45B H 0.8098 0.9779 0.7332 0.070 Uiso 1 1 calc R . . . .
C46 C 0.6859(4) 0.8760(5) 0.7462(2) 0.0480(17) Uani 1 1 d . . . . .
H46 H 0.6464 0.8560 0.7710 0.058 Uiso 1 1 calc R . . . .
N5 N 0.7679(6) 0.7103(6) 0.6145(3) 0.093(3) Uani 1 1 d . U . . .
N6 N 0.9211(7) 0.6915(7) 0.6063(3) 0.083(2) Uani 1 1 d . U . . .
N7 N 0.6442(4) 0.8161(6) 0.4501(3) 0.074(2) Uani 1 1 d . . . . .
N8 N 0.7587(4) 0.8852(4) 0.3798(2) 0.0589(17) Uani 1 1 d . . . . .
C1 C 0.7729(5) 1.0123(9) 0.6161(3) 0.083(3) Uani 1 1 d . . . . .
H1 H 0.7893 1.0072 0.6435 0.100 Uiso 1 1 calc R . . . .
C2 C 0.7505(5) 0.9386(7) 0.5855(3) 0.078(3) Uani 1 1 d . . . . .
C3 C 0.7224(5) 0.9415(7) 0.5462(3) 0.072(2) Uani 1 1 d . . . . .
H3 H 0.7181 0.9910 0.5380 0.086 Uiso 1 1 calc R . . . .
C4 C 0.7001(5) 0.8738(8) 0.5181(3) 0.081(3) Uani 1 1 d . . . . .
C5 C 0.7060(5) 0.7996(7) 0.5303(3) 0.077(3) Uani 1 1 d . . . . .
H5 H 0.6905 0.7525 0.5114 0.092 Uiso 1 1 calc R . . . .
C6 C 0.7348(5) 0.7965(7) 0.5700(3) 0.081(3) Uani 1 1 d . . . . .
C7 C 0.7561(5) 0.8661(8) 0.5977(3) 0.084(3) Uani 1 1 d . . . . .
H7 H 0.7746 0.8633 0.6251 0.101 Uiso 1 1 calc R . . . .
C8 C 0.6694(5) 0.8794(8) 0.4759(3) 0.075(3) Uani 1 1 d . . . . .
H8 H 0.6684 0.9310 0.4680 0.090 Uiso 1 1 calc R . . . .
C9 C 0.7397(6) 0.7175(8) 0.5809(4) 0.088(3) Uani 1 1 d . . . . .
H9 H 0.7205 0.6711 0.5613 0.105 Uiso 1 1 calc R . . . .
C10 C 0.7664(9) 0.6282(9) 0.6229(5) 0.110(3) Uani 1 1 d . U . . .
H10A H 0.7518 0.5930 0.5971 0.132 Uiso 0.525(16) 1 calc R . . A 1
H10B H 0.7207 0.5939 0.6438 0.132 Uiso 0.525(16) 1 calc R . . A 1
C13 C 0.8543(9) 0.6465(8) 0.6387(4) 0.104(3) Uani 1 1 d . U . . .
H13A H 0.8702 0.6838 0.6638 0.125 Uiso 0.475(16) 1 calc R . . A 2
H13B H 0.8516 0.5907 0.6463 0.125 Uiso 0.475(16) 1 calc R . . A 2
C16 C 0.6162(5) 0.8297(7) 0.4098(3) 0.073(3) Uani 1 1 d . . . . .
H16A H 0.6271 0.8905 0.4079 0.088 Uiso 1 1 calc R . . . .
H16B H 0.5524 0.7890 0.4064 0.088 Uiso 1 1 calc R . . . .
C17 C 0.6666(5) 0.8136(5) 0.3751(3) 0.061(2) Uani 1 1 d . . . . .
C18 C 0.6491(6) 0.7203(6) 0.3778(4) 0.087(3) Uani 1 1 d . . . . .
H18A H 0.6611 0.7086 0.4060 0.130 Uiso 1 1 calc GR . . . .
H18B H 0.6871 0.7124 0.3582 0.130 Uiso 1 1 calc GR . . . .
H18C H 0.5875 0.6795 0.3709 0.130 Uiso 1 1 calc GR . . . .
C19 C 0.6360(6) 0.8308(6) 0.3336(3) 0.074(3) Uani 1 1 d . . . . .
H19A H 0.6635 0.8162 0.3109 0.110 Uiso 1 1 calc GR . . . .
H19B H 0.6527 0.8928 0.3318 0.110 Uiso 1 1 calc GR . . . .
H19C H 0.5720 0.7943 0.3315 0.110 Uiso 1 1 calc GR . . . .
C20 C 0.8183(5) 0.8673(5) 0.3868(2) 0.0523(18) Uani 1 1 d . . . . .
H20 H 0.8030 0.8078 0.3904 0.063 Uiso 1 1 calc R . . . .
C21 C 0.9373(4) 1.0254(4) 0.3895(2) 0.0445(16) Uani 1 1 d . . . . .
H21 H 0.8940 1.0427 0.3893 0.053 Uiso 1 1 calc R . . . .
C22 C 0.9111(4) 0.9363(4) 0.3896(2) 0.0456(16) Uani 1 1 d . . . . .
C14 C 0.8534(11) 0.6746(11) 0.6788(6) 0.069(4) Uani 0.525(16) 1 d . U . A 1
H14A H 0.8457 0.7260 0.6780 0.104 Uiso 0.525(16) 1 calc GR . . A 1
H14B H 0.9091 0.6902 0.6925 0.104 Uiso 0.525(16) 1 calc GR . . A 1
H14C H 0.8049 0.6273 0.6943 0.104 Uiso 0.525(16) 1 calc GR . . A 1
C15 C 0.8308(11) 0.5429(11) 0.6392(6) 0.073(5) Uani 0.525(16) 1 d . U . A 1
H15A H 0.8789 0.5390 0.6524 0.109 Uiso 0.525(16) 1 calc GR . . A 1
H15B H 0.8232 0.5210 0.6106 0.109 Uiso 0.525(16) 1 calc GR . . A 1
H15C H 0.7765 0.5074 0.6548 0.109 Uiso 0.525(16) 1 calc GR . . A 1
C11 C 0.734(2) 0.596(2) 0.6688(9) 0.117(8) Uani 0.475(16) 1 d . U . A 2
H11A H 0.6721 0.5809 0.6715 0.175 Uiso 0.475(16) 1 calc GR . . A 2
H11B H 0.7696 0.6432 0.6884 0.175 Uiso 0.475(16) 1 calc GR . . A 2
H11C H 0.7388 0.5444 0.6750 0.175 Uiso 0.475(16) 1 calc GR . . A 2
C12 C 0.7581(19) 0.5649(18) 0.5990(9) 0.105(7) Uani 0.475(16) 1 d . U . A 2
H12A H 0.8104 0.5861 0.5815 0.158 Uiso 0.475(16) 1 calc GR . . A 2
H12B H 0.7061 0.5450 0.5814 0.158 Uiso 0.475(16) 1 calc GR . . A 2
H12C H 0.7516 0.5159 0.6161 0.158 Uiso 0.475(16) 1 calc GR . . A 2
O9 O 0.606(3) 0.486(3) 0.7586(14) 0.263(18) Uiso 0.5 1 d D . . B 1
H9A H 0.5898 0.4743 0.7835 0.394 Uiso 0.5 1 calc R . . B 1
C52 C 0.4786(19) 0.368(2) 0.7577(10) 0.133(10) Uiso 0.5 1 d D . . B 1
H52A H 0.4425 0.3922 0.7480 0.200 Uiso 0.5 1 calc GR . . B 1
H52B H 0.4887 0.3777 0.7876 0.200 Uiso 0.5 1 calc GR . . B 1
H52C H 0.4482 0.3046 0.7520 0.200 Uiso 0.5 1 calc GR . . B 1
C53 C 0.5638(19) 0.411(2) 0.7357(12) 0.140(10) Uiso 0.5 1 d D . . B 1
H53 H 0.5577 0.4232 0.7059 0.168 Uiso 0.5 1 calc R . . B 1
C54 C 0.612(3) 0.362(3) 0.7409(18) 0.22(2) Uiso 0.5 1 d D . . B 1
H54A H 0.5826 0.3076 0.7246 0.324 Uiso 0.5 1 calc R . . B 1
H54B H 0.6724 0.3982 0.7312 0.324 Uiso 0.5 1 calc R . . B 1
H54C H 0.6119 0.3475 0.7702 0.324 Uiso 0.5 1 calc R . . B 1
O2 O 1.0000 1.0000 0.6081(8) 0.091(5) Uiso 0.5 3 d DS T P C 1
C58 C 0.901(4) 0.881(4) 0.669(2) 0.091(5) Uiso 0.1667 1 d D . . C 1
C59 C 0.983(4) 0.948(3) 0.6454(10) 0.091(5) Uiso 0.1667 1 d D . . C 1
C60 C 1.0000 1.0000 0.6856(12) 0.091(5) Uiso 0.5 3 d DS T P C 1
Cl1 Cl 0.3333 0.6667 0.6481(10) 0.238(11) Uiso 0.5 3 d DS T P . .
Cl2 Cl 0.4981(7) 0.7450(7) 0.5938(4) 0.111(3) Uiso 0.3333 1 d D . . . .
C61 C 0.3881(13) 0.696(2) 0.6052(9) 0.205(10) Uiso 0.3333 1 d D . . D 3
Cl3 Cl 0.3881(13) 0.696(2) 0.6052(9) 0.205(10) Uiso 0.1667 1 d D . . D 4
O3 O 0.5058(13) 0.3037(13) 0.2864(6) 0.119(5) Uiso 0.5 1 d D . . E 2
H3A H 0.4956 0.3333 0.2693 0.179 Uiso 0.5 1 calc GR . . E 2
C55 C 0.481(3) 0.404(3) 0.3266(17) 0.206(19) Uiso 0.5 1 d D . . E 2
H55A H 0.4710 0.4162 0.3553 0.309 Uiso 0.5 1 calc R . . E 2
H55B H 0.5333 0.4553 0.3155 0.309 Uiso 0.5 1 calc R . . E 2
H55C H 0.4297 0.3932 0.3096 0.309 Uiso 0.5 1 calc R . . E 2
C56 C 0.492(3) 0.323(2) 0.3256(9) 0.149(11) Uiso 0.5 1 d D . . E 2
H56 H 0.5543 0.3522 0.3356 0.179 Uiso 0.5 1 calc R . . E 2
C57 C 0.452(3) 0.252(3) 0.3575(13) 0.174(14) Uiso 0.5 1 d D . . E 2
H57A H 0.4465 0.2771 0.3839 0.261 Uiso 0.5 1 calc R . . E 2
H57B H 0.3933 0.2071 0.3482 0.261 Uiso 0.5 1 calc R . . E 2
H57C H 0.4888 0.2257 0.3615 0.261 Uiso 0.5 1 calc R . . E 2
O1 O 0.2121(9) 0.1007(10) 0.4896(5) 0.094(4) Uiso 0.5 1 d D . . F 1
H1A H 0.1888 0.0488 0.4809 0.141 Uiso 0.5 1 calc GR . . F 1
C47 C 0.3093(13) 0.1430(14) 0.4864(7) 0.106(7) Uiso 0.5 1 d D . . F 1
H47 H 0.3270 0.0983 0.4924 0.127 Uiso 0.5 1 calc R . . F 1
C48 C 0.3595(12) 0.2206(11) 0.5144(6) 0.069(4) Uiso 0.5 1 d D . . F 1
H48A H 0.3275 0.2109 0.5406 0.104 Uiso 0.5 1 calc GR . . F 1
H48B H 0.3664 0.2736 0.5009 0.104 Uiso 0.5 1 calc GR . . F 1
H48C H 0.4175 0.2279 0.5201 0.104 Uiso 0.5 1 calc GR . . F 1
C49 C 0.3387(15) 0.1783(15) 0.4432(7) 0.093(6) Uiso 0.5 1 d D . . F 1
H49A H 0.4027 0.2060 0.4413 0.139 Uiso 0.5 1 calc R . . F 1
H49B H 0.3115 0.1300 0.4231 0.139 Uiso 0.5 1 calc R . . F 1
H49C H 0.3210 0.2218 0.4369 0.139 Uiso 0.5 1 calc R . . F 1
O4 O 0.4077(17) 0.6995(16) 0.3304(8) 0.110(7) Uiso 0.3333 1 d D . . . .
C50 C 0.3653(17) 0.6510(18) 0.3696(8) 0.135(8) Uiso 0.6667 1 d D . . . .
C51 C 0.396(3) 0.592(3) 0.3804(16) 0.130(14) Uiso 0.3333 1 d D . . . .
O6 O 0.0906(19) 0.0755(17) 0.5087(8) 0.105(7) Uiso 0.3333 1 d . . . G 5
O5 O 0.9213(14) 0.9071(15) 0.5073(7) 0.086(6) Uiso 0.3333 1 d . . . H 3
O7 O 0.0302(18) 0.0564(15) 0.5012(8) 0.097(7) Uiso 0.3333 1 d . . . I 4
O11 O 0.6667 0.3333 0.2544(11) 0.051(8) Uiso 0.25 3 d S T P . .
O10 O 0.469(5) 0.526(5) 0.299(2) 0.21(3) Uiso 0.25 1 d . . . J 2

loop_
_atom_site_aniso_label
_atom_site_aniso_U_11
_atom_site_aniso_U_22
_atom_site_aniso_U_33
_atom_site_aniso_U_23
_atom_site_aniso_U_13
_atom_site_aniso_U_12
N1 0.037(3) 0.047(3) 0.064(5) 0.009(3) -0.006(3) 0.016(3)
N2 0.040(3) 0.045(3) 0.053(4) -0.002(3) -0.007(3) 0.019(3)
N3 0.038(3) 0.048(3) 0.062(4) 0.006(3) -0.002(3) 0.022(3)
N4 0.042(3) 0.046(3) 0.048(4) 0.000(3) 0.002(3) 0.025(2)
C23 0.037(3) 0.039(3) 0.043(4) 0.000(3) 0.004(3) 0.016(3)
C24 0.041(3) 0.039(3) 0.037(4) 0.001(3) -0.001(3) 0.021(3)
C25 0.040(3) 0.040(4) 0.048(4) 0.003(3) 0.005(3) 0.017(3)
C26 0.038(3) 0.043(4) 0.059(5) -0.004(3) 0.010(3) 0.021(3)
C27 0.069(5) 0.083(6) 0.067(6) -0.010(5) 0.020(4) 0.039(5)
C28 0.086(7) 0.092(7) 0.123(10) -0.017(7) 0.025(6) 0.057(6)
C29 0.066(6) 0.106(8) 0.176(13) -0.061(9) -0.004(7) 0.064(6)
C30 0.064(5) 0.070(5) 0.121(9) -0.004(5) -0.008(5) 0.049(5)
C31 0.036(3) 0.046(4) 0.072(5) -0.011(4) -0.001(3) 0.023(3)
C32 0.047(4) 0.038(4) 0.058(5) -0.004(3) -0.012(4) 0.018(3)
C33 0.036(4) 0.039(3) 0.061(5) 0.000(3) -0.004(3) 0.014(3)
C34 0.035(3) 0.047(4) 0.058(5) 0.007(3) -0.001(3) 0.013(3)
C35 0.043(4) 0.046(4) 0.053(5) 0.002(3) -0.006(3) 0.013(3)
C36 0.044(4) 0.053(4) 0.055(5) 0.002(3) -0.002(3) 0.017(3)
C37 0.044(4) 0.042(4) 0.062(5) 0.008(4) -0.006(4) 0.013(3)
C38 0.041(4) 0.040(4) 0.054(5) -0.001(3) -0.003(3) 0.013(3)
C39 0.049(4) 0.046(4) 0.052(5) 0.003(3) -0.005(3) 0.019(3)
C40 0.042(4) 0.047(4) 0.049(5) 0.000(3) -0.010(3) 0.018(3)
C41 0.031(3) 0.045(4) 0.051(4) 0.001(3) -0.005(3) 0.015(3)
C42 0.053(4) 0.055(4) 0.057(5) -0.001(4) -0.016(4) 0.028(3)
C43 0.046(4) 0.072(5) 0.063(5) -0.001(4) -0.012(4) 0.026(4)
C44 0.058(5) 0.054(5) 0.065(6) 0.005(4) -0.032(4) 0.005(4)
C45 0.051(4) 0.046(4) 0.062(6) -0.006(3) -0.017(4) 0.013(3)
C46 0.039(4) 0.054(4) 0.046(4) 0.000(3) -0.007(3) 0.020(3)
N5 0.081(5) 0.108(6) 0.096(7) 0.037(5) 0.044(5) 0.053(5)
N6 0.113(6) 0.092(6) 0.071(5) 0.008(4) 0.007(4) 0.070(5)
N7 0.032(3) 0.096(6) 0.067(5) 0.007(5) 0.010(3) 0.012(3)
N8 0.046(4) 0.058(4) 0.064(5) 0.004(3) 0.003(3) 0.019(3)
C1 0.037(4) 0.134(10) 0.046(5) -0.007(6) 0.011(4) 0.019(5)
C2 0.041(4) 0.107(7) 0.074(7) 0.033(6) 0.020(4) 0.030(5)
C3 0.050(5) 0.107(7) 0.060(6) 0.003(5) 0.009(4) 0.040(5)
C4 0.032(4) 0.114(8) 0.081(7) 0.019(6) 0.009(4) 0.025(5)
C5 0.038(4) 0.090(7) 0.081(7) -0.001(5) -0.002(4) 0.017(4)
C6 0.031(4) 0.096(7) 0.083(8) 0.029(6) 0.004(4) 0.007(4)
C7 0.029(4) 0.122(9) 0.069(7) 0.014(6) 0.009(4) 0.013(5)
C8 0.031(4) 0.107(7) 0.077(7) 0.013(6) 0.013(4) 0.028(4)
C9 0.045(5) 0.095(7) 0.083(8) 0.023(6) 0.011(5) 0.005(5)
C10 0.114(7) 0.104(7) 0.118(8) 0.037(6) 0.050(6) 0.058(6)
C13 0.160(8) 0.113(7) 0.085(6) 0.033(5) 0.041(6) 0.103(7)
C16 0.035(4) 0.094(6) 0.070(6) 0.005(5) 0.005(4) 0.018(4)
C17 0.045(4) 0.061(5) 0.063(5) -0.001(4) -0.007(4) 0.017(4)
C18 0.061(5) 0.074(6) 0.102(8) 0.000(5) -0.018(5) 0.017(5)
C19 0.064(5) 0.071(6) 0.070(7) -0.011(5) -0.009(4) 0.023(4)
C20 0.056(4) 0.051(4) 0.046(4) 0.003(3) 0.002(3) 0.024(4)
C21 0.045(4) 0.053(4) 0.038(4) -0.003(3) -0.006(3) 0.026(3)
C22 0.043(4) 0.049(4) 0.037(4) -0.001(3) 0.002(3) 0.018(3)
C14 0.073(10) 0.059(8) 0.076(8) 0.025(6) 0.025(7) 0.033(7)
C15 0.065(9) 0.068(8) 0.095(12) 0.010(7) 0.015(8) 0.040(7)
C11 0.120(16) 0.155(19) 0.111(12) 0.056(12) 0.038(11) 0.095(15)
C12 0.125(16) 0.101(11) 0.100(12) 0.044(8) 0.030(10) 0.065(11)

loop_
_atom_type_symbol
_atom_type_description
_atom_type_scat_dispersion_real
_atom_type_scat_dispersion_imag
_atom_type_scat_source
C C 0.0033 0.0016 'International Tables Vol C Tables 4.2.6.8 and 6.1.1.4'
H H 0.0000 0.0000 'International Tables Vol C Tables 4.2.6.8 and 6.1.1.4'
Cl Cl 0.1484 0.1585 'International Tables Vol C Tables 4.2.6.8 and 6.1.1.4'
N N 0.0061 0.0033 'International Tables Vol C Tables 4.2.6.8 and 6.1.1.4'
O O 0.0106 0.0060 'International Tables Vol C Tables 4.2.6.8 and 6.1.1.4'

loop_
_geom_angle_atom_site_label_1
_geom_angle_atom_site_label_2
_geom_angle_atom_site_label_3
_geom_angle
_geom_angle_site_symmetry_1
_geom_angle_site_symmetry_3
C40 N1 C41 117.4(6) . .
C39 N2 C46 117.1(6) 2_665 .
C32 N3 C31 117.4(6) . .
C25 N4 C26 117.8(5) . .
C24 C23 H23 119.3 2_665 .
C24 C23 H23 119.3 . .
C24 C23 C24 121.4(6) . 2_665
C23 C24 C23 118.6(6) . 3_565
C23 C24 C25 119.3(5) . .
C23 C24 C25 122.0(5) 3_565 .
N4 C25 C24 122.9(6) . .
N4 C25 H25 118.6 . .
C24 C25 H25 118.6 . .
N4 C26 H26 109.3 . .
N4 C26 C27 108.7(6) . .
N4 C26 C31 108.8(5) . .
C27 C26 H26 109.3 . .
C31 C26 H26 109.3 . .
C31 C26 C27 111.4(6) . .
C26 C27 H27A 109.7 . .
C26 C27 H27B 109.7 . .
H27A C27 H27B 108.2 . .
C28 C27 C26 110.0(9) . .
C28 C27 H27A 109.7 . .
C28 C27 H27B 109.7 . .
C27 C28 H28A 109.7 . .
C27 C28 H28B 109.7 . .
H28A C28 H28B 108.2 . .
C29 C28 C27 110.1(9) . .
C29 C28 H28A 109.7 . .
C29 C28 H28B 109.7 . .
C28 C29 H29A 108.9 . .
C28 C29 H29B 108.9 . .
C28 C29 C30 113.5(9) . .
H29A C29 H29B 107.7 . .
C30 C29 H29A 108.9 . .
C30 C29 H29B 108.9 . .
C29 C30 H30A 109.9 . .
C29 C30 H30B 109.9 . .
H30A C30 H30B 108.3 . .
C31 C30 C29 109.0(8) . .
C31 C30 H30A 109.9 . .
C31 C30 H30B 109.9 . .
N3 C31 C26 108.8(5) . .
N3 C31 C30 109.3(7) . .
N3 C31 H31 109.9 . .
C26 C31 C30 109.1(7) . .
C26 C31 H31 109.9 . .
C30 C31 H31 109.9 . .
N3 C32 H32 118.9 . .
N3 C32 C33 122.3(6) . .
C33 C32 H32 118.9 . .
C34 C33 C32 120.8(7) . .
C38 C33 C32 120.7(6) . .
C38 C33 C34 118.4(7) . .
C33 C34 H34 119.5 . .
C35 C34 C33 120.9(7) . .
C35 C34 H34 119.5 . .
C34 C35 C36 120.9(7) . .
C34 C35 C40 117.7(7) . .
C36 C35 C40 121.3(7) . .
C35 C36 H36 120.8 . .
C37 C36 C35 118.3(7) . .
C37 C36 H36 120.8 . .
C36 C37 C39 117.2(7) . .
C38 C37 C36 120.6(7) . .
C38 C37 C39 122.1(6) . .
C33 C38 H38 119.6 . .
C37 C38 C33 120.8(6) . .
C37 C38 H38 119.6 . .
N2 C39 C37 122.9(7) 3_565 .
N2 C39 H39 118.5 3_565 .
C37 C39 H39 118.5 . .
N1 C40 C35 122.7(7) . .
N1 C40 H40 118.6 . .
C35 C40 H40 118.6 . .
N1 C41 H41 109.0 . .
N1 C41 C42 108.7(6) . .
N1 C41 C46 110.0(5) . .
C42 C41 H41 109.0 . .
C42 C41 C46 111.0(6) . .
C46 C41 H41 109.0 . .
C41 C42 H42A 109.2 . .
C41 C42 H42B 109.2 . .
H42A C42 H42B 107.9 . .
C43 C42 C41 112.1(6) . .
C43 C42 H42A 109.2 . .
C43 C42 H42B 109.2 . .
C42 C43 H43A 109.2 . .
C42 C43 H43B 109.2 . .
C42 C43 C44 111.9(6) . .
H43A C43 H43B 107.9 . .
C44 C43 H43A 109.2 . .
C44 C43 H43B 109.2 . .
C43 C44 H44A 109.4 . .
C43 C44 H44B 109.4 . .
C43 C44 C45 111.2(7) . .
H44A C44 H44B 108.0 . .
C45 C44 H44A 109.4 . .
C45 C44 H44B 109.4 . .
C44 C45 H45A 109.4 . .
C44 C45 H45B 109.4 . .
H45A C45 H45B 108.0 . .
C46 C45 C44 111.3(6) . .
C46 C45 H45A 109.4 . .
C46 C45 H45B 109.4 . .
N2 C46 C41 109.1(6) . .
N2 C46 C45 110.9(6) . .
N2 C46 H46 108.9 . .
C41 C46 H46 108.9 . .
C45 C46 C41 110.1(6) . .
C45 C46 H46 108.9 . .
C9 N5 C10 117.4(12) . .
C1 N6 C13 117.2(11) 2_765 .
C8 N7 C16 115.9(9) . .
C20 N8 C17 120.0(7) . .
N6 C1 H1 119.0 3_675 .
N6 C1 C2 122.0(10) 3_675 .
C2 C1 H1 119.0 . .
C3 C2 C1 120.8(11) . .
C3 C2 C7 119.4(11) . .
C7 C2 C1 119.8(11) . .
C2 C3 H3 119.2 . .
C2 C3 C4 121.6(11) . .
C4 C3 H3 119.2 . .
C3 C4 C5 119.5(10) . .
C3 C4 C8 119.8(10) . .
C5 C4 C8 120.8(11) . .
C4 C5 H5 120.4 . .
C6 C5 C4 119.1(10) . .
C6 C5 H5 120.4 . .
C5 C6 C7 119.7(11) . .
C5 C6 C9 116.7(11) . .
C7 C6 C9 123.5(10) . .
C2 C7 C6 120.7(10) . .
C2 C7 H7 119.6 . .
C6 C7 H7 119.6 . .
N7 C8 C4 121.1(10) . .
N7 C8 H8 119.4 . .
C4 C8 H8 119.4 . .
N5 C9 C6 121.7(12) . .
N5 C9 H9 119.2 . .
C6 C9 H9 119.2 . .
N5 C10 H10A 109.6 . .
N5 C10 H10B 109.6 . .
N5 C10 C13 110.2(11) . .
N5 C10 C11 110.4(14) . .
H10A C10 H10B 108.1 . .
C13 C10 H10A 109.6 . .
C13 C10 H10B 109.6 . .
C13 C10 C11 85.0(14) . .
C12 C10 N5 132.7(17) . .
C12 C10 C13 92.7(16) . .
C12 C10 C11 112.5(18) . .
N6 C13 C10 109.5(10) . .
N6 C13 H13A 109.8 . .
N6 C13 H13B 109.8 . .
N6 C13 C15 106.9(10) . .
C10 C13 H13A 109.8 . .
C10 C13 H13B 109.8 . .
C10 C13 C15 96.0(12) . .
H13A C13 H13B 108.2 . .
C14 C13 N6 128.1(14) . .
C14 C13 C10 101.5(12) . .
C14 C13 C15 110.0(11) . .
N7 C16 H16A 109.6 . .
N7 C16 H16B 109.6 . .
N7 C16 C17 110.2(7) . .
H16A C16 H16B 108.1 . .
C17 C16 H16A 109.6 . .
C17 C16 H16B 109.6 . .
N8 C17 C16 104.8(7) . .
N8 C17 C18 117.4(7) . .
N8 C17 C19 105.4(7) . .
C18 C17 C16 109.5(8) . .
C18 C17 C19 111.3(7) . .
C19 C17 C16 107.9(7) . .
C17 C18 H18A 109.5 . .
C17 C18 H18B 109.5 . .
C17 C18 H18C 109.5 . .
H18A C18 H18B 109.5 . .
H18A C18 H18C 109.5 . .
H18B C18 H18C 109.5 . .
C17 C19 H19A 109.5 . .
C17 C19 H19B 109.5 . .
C17 C19 H19C 109.5 . .
H19A C19 H19B 109.5 . .
H19A C19 H19C 109.5 . .
H19B C19 H19C 109.5 . .
N8 C20 H20 119.1 . .
N8 C20 C22 121.7(7) . .
C22 C20 H20 119.1 . .
C22 C21 H21 119.5 3_675 .
C22 C21 H21 119.5 . .
C22 C21 C22 121.0(7) 3_675 .
C21 C22 C20 122.2(6) . .
C21 C22 C20 118.7(6) 2_765 .
C21 C22 C21 119.0(7) 2_765 .
C13 C14 H14A 109.5 . .
C13 C14 H14B 109.5 . .
C13 C14 H14C 109.5 . .
H14A C14 H14B 109.5 . .
H14A C14 H14C 109.5 . .
H14B C14 H14C 109.5 . .
C13 C15 H15A 109.5 . .
C13 C15 H15B 109.5 . .
C13 C15 H15C 109.5 . .
H15A C15 H15B 109.5 . .
H15A C15 H15C 109.5 . .
H15B C15 H15C 109.5 . .
C10 C11 H11A 109.5 . .
C10 C11 H11B 109.5 . .
C10 C11 H11C 109.5 . .
H11A C11 H11B 109.5 . .
H11A C11 H11C 109.5 . .
H11B C11 H11C 109.5 . .
C10 C12 H12A 109.5 . .
C10 C12 H12B 109.5 . .
C10 C12 H12C 109.5 . .
H12A C12 H12B 109.5 . .
H12A C12 H12C 109.5 . .
H12B C12 H12C 109.5 . .
C53 O9 H9A 109.5 . .
H52A C52 H52B 109.5 . .
H52A C52 H52C 109.5 . .
H52B C52 H52C 109.5 . .
C53 C52 H52A 109.5 . .
C53 C52 H52B 109.5 . .
C53 C52 H52C 109.5 . .
O9 C53 C52 99(3) . .
O9 C53 H53 112.4 . .
O9 C53 C54 108(4) . .
C52 C53 H53 112.4 . .
C52 C53 C54 112(3) . .
C54 C53 H53 112.4 . .
C53 C54 H54A 109.5 . .
C53 C54 H54B 109.5 . .
C53 C54 H54C 109.5 . .
H54A C54 H54B 109.5 . .
H54A C54 H54C 109.5 . .
H54B C54 H54C 109.5 . .
C59 O2 C59 58(3) 2_765 3_675
C59 O2 C59 58(3) . 3_675
C59 O2 C59 58(3) 2_765 .
O2 C59 C58 136(5) . .
O2 C59 C60 114(3) . .
C58 C59 C60 83(3) . .
C59 C59 O2 61.1(15) 2_765 .
C59 C59 O2 61.1(15) 3_675 .
C59 C59 C58 98(6) 3_675 .
C59 C59 C58 144(4) 2_765 .
C59 C59 C59 59.998(17) 2_765 3_675
C59 C59 C60 62.7(14) 3_675 .
C59 C59 C60 62.7(14) 2_765 .
C58 C60 C58 112.8(18) 2_765 3_675
C59 C60 C58 48.4(17) 2_765 2_765
C59 C60 C58 103(3) . 3_675
C59 C60 C58 76(3) 2_765 3_675
C59 C60 C58 48.4(17) 3_675 3_675
C59 C60 C58 103(3) 3_675 2_765
C59 C60 C58 76(3) . 2_765
C59 C60 C59 55(3) . 3_675
C59 C60 C59 55(3) 2_765 3_675
C59 C60 C59 55(3) 2_765 .
C61 Cl1 C61 53.2(15) 2_665 3_565
C61 Cl1 C61 53.2(15) . 3_565
C61 Cl1 C61 53.2(15) 2_665 .
Cl3 Cl1 Cl3 53.2(15) . 3_565
Cl3 Cl1 Cl3 53.2(15) 2_665 3_565
Cl3 Cl1 Cl3 53.2(15) 2_665 .
Cl1 C61 Cl2 133.4(16) . .
Cl1 Cl3 Cl2 133.4(16) . .
Cl3 Cl3 Cl1 63.4(7) 2_665 .
Cl3 Cl3 Cl2 153(3) 2_665 .
C56 O3 H3A 109.5 . .
H55A C55 H55B 109.5 . .
H55A C55 H55C 109.5 . .
H55B C55 H55C 109.5 . .
C56 C55 H55A 109.5 . .
C56 C55 H55B 109.5 . .
C56 C55 H55C 109.5 . .
O3 C56 C55 112(3) . .
O3 C56 H56 98.2 . .
O3 C56 C57 120(3) . .
C55 C56 H56 98.2 . .
C57 C56 C55 122(3) . .
C57 C56 H56 98.2 . .
C56 C57 H57A 109.5 . .
C56 C57 H57B 109.5 . .
C56 C57 H57C 109.5 . .
H57A C57 H57B 109.5 . .
H57A C57 H57C 109.5 . .
H57B C57 H57C 109.5 . .
C47 O1 H1A 109.5 . .
O1 C47 H47 109.0 . .
O1 C47 C48 114.8(17) . .
O1 C47 C49 110.1(17) . .
C48 C47 H47 109.0 . .
C48 C47 C49 104.9(18) . .
C49 C47 H47 109.0 . .
C47 C48 H48A 109.5 . .
C47 C48 H48B 109.5 . .
C47 C48 H48C 109.5 . .
H48A C48 H48B 109.5 . .
H48A C48 H48C 109.5 . .
H48B C48 H48C 109.5 . .
C47 C49 H49A 109.5 . .
C47 C49 H49B 109.5 . .
C47 C49 H49C 109.5 . .
H49A C49 H49B 109.5 . .
H49A C49 H49C 109.5 . .
H49B C49 H49C 109.5 . .
C50 O4 C50 46.0(16) . 2_665
O4 C50 O4 75(2) . 3_565
C50 C50 O4 95.4(14) 2_665 3_565
C50 C50 O4 107.8(14) 3_565 .
C50 C50 O4 57.3(14) 3_565 3_565
C50 C50 O4 77(2) 2_665 .
C50 C50 C50 60.001(4) 3_565 2_665
C50 C50 C51 164(3) 2_665 .
C50 C50 C51 127(4) 3_565 .
C51 C50 O4 101(3) . 3_565
C51 C50 O4 111(3) . .
O7 O7 O7 59.998(4) 2 3

loop_
_geom_bond_atom_site_label_1
_geom_bond_atom_site_label_2
_geom_bond_distance
_geom_bond_site_symmetry_2
N1 C40 1.285(10) .
N1 C41 1.452(9) .
N2 C39 1.272(9) 2_665
N2 C46 1.444(9) .
N3 C31 1.469(10) .
N3 C32 1.252(10) .
N4 C25 1.271(8) .
N4 C26 1.462(8) .
C23 H23 0.9500 .
C23 C24 1.398(9) 2_665
C23 C24 1.391(9) .
C24 C23 1.398(9) 3_565
C24 C25 1.453(9) .
C25 H25 0.9500 .
C26 H26 1.0000 .
C26 C27 1.524(12) .
C26 C31 1.514(11) .
C27 H27A 0.9900 .
C27 H27B 0.9900 .
C27 C28 1.495(13) .
C28 H28A 0.9900 .
C28 H28B 0.9900 .
C28 C29 1.452(19) .
C29 H29A 0.9900 .
C29 H29B 0.9900 .
C29 C30 1.537(16) .
C30 H30A 0.9900 .
C30 H30B 0.9900 .
C30 C31 1.537(10) .
C31 H31 1.0000 .
C32 H32 0.9500 .
C32 C33 1.469(11) .
C33 C34 1.417(10) .
C33 C38 1.398(11) .
C34 H34 0.9500 .
C34 C35 1.360(11) .
C35 C36 1.414(11) .
C35 C40 1.466(10) .
C36 H36 0.9500 .
C36 C37 1.407(10) .
C37 C38 1.383(11) .
C37 C39 1.477(11) .
C38 H38 0.9500 .
C39 N2 1.273(9) 3_565
C39 H39 0.9500 .
C40 H40 0.9500 .
C41 H41 1.0000 .
C41 C42 1.528(10) .
C41 C46 1.533(10) .
C42 H42A 0.9900 .
C42 H42B 0.9900 .
C42 C43 1.503(10) .
C43 H43A 0.9900 .
C43 H43B 0.9900 .
C43 C44 1.508(13) .
C44 H44A 0.9900 .
C44 H44B 0.9900 .
C44 C45 1.537(11) .
C45 H45A 0.9900 .
C45 H45B 0.9900 .
C45 C46 1.505(10) .
C46 H46 1.0000 .
N5 C9 1.225(13) .
N5 C10 1.457(16) .
N6 C1 1.234(15) 2_765
N6 C13 1.473(15) .
N7 C8 1.281(13) .
N7 C16 1.449(12) .
N8 C17 1.481(10) .
N8 C20 1.255(10) .
C1 N6 1.234(15) 3_675
C1 H1 0.9500 .
C1 C2 1.516(16) .
C2 C3 1.371(14) .
C2 C7 1.384(15) .
C3 H3 0.9500 .
C3 C4 1.387(15) .
C4 C5 1.416(14) .
C4 C8 1.486(14) .
C5 H5 0.9500 .
C5 C6 1.389(14) .
C6 C7 1.406(17) .
C6 C9 1.477(17) .
C7 H7 0.9500 .
C8 H8 0.9500 .
C9 H9 0.9500 .
C10 H10A 0.9900 .
C10 H10B 0.9900 .
C10 C13 1.501(19) .
C10 C11 1.59(3) .
C10 C12 1.30(3) .
C13 H13A 0.9900 .
C13 H13B 0.9900 .
C13 C14 1.39(2) .
C13 C15 1.655(19) .
C16 H16A 0.9900 .
C16 H16B 0.9900 .
C16 C17 1.540(13) .
C17 C18 1.513(13) .
C17 C19 1.529(13) .
C18 H18A 0.9800 .
C18 H18B 0.9800 .
C18 H18C 0.9800 .
C19 H19A 0.9800 .
C19 H19B 0.9800 .
C19 H19C 0.9800 .
C20 H20 0.9500 .
C20 C22 1.472(10) .
C21 H21 0.9500 .
C21 C22 1.395(10) .
C21 C22 1.383(10) 3_675
C22 C21 1.383(10) 2_765
C14 H14A 0.9800 .
C14 H14B 0.9800 .
C14 H14C 0.9800 .
C15 H15A 0.9800 .
C15 H15B 0.9800 .
C15 H15C 0.9800 .
C11 H11A 0.9800 .
C11 H11B 0.9800 .
C11 H11C 0.9800 .
C12 H12A 0.9800 .
C12 H12B 0.9800 .
C12 H12C 0.9800 .
O9 H9A 0.8400 .
O9 C53 1.36(2) .
C52 H52A 0.9800 .
C52 H52B 0.9800 .
C52 H52C 0.9800 .
C52 C53 1.48(2) .
C53 H53 1.0000 .
C53 C54 1.49(3) .
C54 H54A 0.9800 .
C54 H54B 0.9800 .
C54 H54C 0.9800 .
O2 C59 1.45(3) 3_675
O2 C59 1.45(3) 2_765
O2 C59 1.45(3) .
C58 C59 1.52(3) .
C59 C59 1.40(7) 3_675
C59 C59 1.40(7) 2_765
C59 C60 1.53(3) .
C60 C58 2.01(6) 2_765
C60 C58 2.01(6) 3_675
C60 C59 1.53(3) 2_765
C60 C59 1.53(3) 3_675
Cl1 C61 1.62(2) .
Cl1 C61 1.62(2) 3_565
Cl1 C61 1.62(2) 2_665
Cl1 Cl3 1.62(2) .
Cl1 Cl3 1.62(2) 2_665
Cl1 Cl3 1.62(2) 3_565
Cl2 C61 1.72(2) .
Cl2 Cl3 1.72(2) .
Cl3 Cl3 1.45(3) 2_665
O3 H3A 0.8400 .
O3 C56 1.36(2) .
C55 H55A 0.9800 .
C55 H55B 0.9800 .
C55 H55C 0.9800 .
C55 C56 1.54(3) .
C56 H56 1.0000 .
C56 C57 1.50(3) .
C57 H57A 0.9800 .
C57 H57B 0.9800 .
C57 H57C 0.9800 .
O1 H1A 0.8400 .
O1 C47 1.49(2) .
C47 H47 1.0000 .
C47 C48 1.50(2) .
C47 C49 1.51(2) .
C48 H48A 0.9800 .
C48 H48B 0.9800 .
C48 H48C 0.9800 .
C49 H49A 0.9800 .
C49 H49B 0.9800 .
C49 H49C 0.9800 .
O4 C50 1.73(3) 2_665
O4 C50 1.50(2) .
C50 O4 1.73(4) 3_565
C50 C50 1.28(4) 2_665
C50 C50 1.28(4) 3_565
C50 C51 1.43(3) .
O7 O7 1.49(4) 3
O7 O7 1.49(4) 2

loop_
_geom_torsion_atom_site_label_1
_geom_torsion_atom_site_label_2
_geom_torsion_atom_site_label_3
_geom_torsion_atom_site_label_4
_geom_torsion
_geom_torsion_site_symmetry_1
_geom_torsion_site_symmetry_4
N1 C41 C42 C43 -175.7(7) . .
N1 C41 C46 N2 -61.6(7) . .
N1 C41 C46 C45 176.4(6) . .
N3 C32 C33 C34 5.7(10) . .
N3 C32 C33 C38 -171.9(7) . .
N4 C26 C27 C28 -178.9(8) . .
N4 C26 C31 N3 -63.5(7) . .
N4 C26 C31 C30 177.4(6) . .
C23 C24 C25 N4 4.1(11) 3_565 .
C23 C24 C25 N4 -172.2(7) . .
C24 C23 C24 C23 0.8(13) 2_665 3_565
C24 C23 C24 C25 177.2(5) 2_665 .
C25 N4 C26 C27 -116.3(7) . .
C25 N4 C26 C31 122.2(7) . .
C26 N4 C25 C24 178.0(7) . .
C26 C27 C28 C29 57.9(12) . .
C27 C26 C31 N3 176.7(6) . .
C27 C26 C31 C30 57.6(8) . .
C27 C28 C29 C30 -58.4(12) . .
C28 C29 C30 C31 56.9(11) . .
C29 C30 C31 N3 -173.4(8) . .
C29 C30 C31 C26 -54.5(10) . .
C31 N3 C32 C33 179.3(6) . .
C31 C26 C27 C28 -59.0(9) . .
C32 N3 C31 C26 117.4(6) . .
C32 N3 C31 C30 -123.6(7) . .
C32 C33 C34 C35 -175.9(7) . .
C32 C33 C38 C37 176.8(6) . .
C33 C34 C35 C36 -2.1(11) . .
C33 C34 C35 C40 177.1(6) . .
C34 C33 C38 C37 -0.9(10) . .
C34 C35 C36 C37 1.5(11) . .
C34 C35 C40 N1 -174.3(7) . .
C35 C36 C37 C38 -0.6(11) . .
C35 C36 C37 C39 176.2(6) . .
C36 C35 C40 N1 4.9(11) . .
C36 C37 C38 C33 0.3(11) . .
C36 C37 C39 N2 -172.5(7) . 3_565
C38 C33 C34 C35 1.8(10) . .
C38 C37 C39 N2 4.3(11) . 3_565
C39 N2 C46 C41 116.1(7) 2_665 .
C39 N2 C46 C45 -122.4(7) 2_665 .
C39 C37 C38 C33 -176.3(7) . .
C40 N1 C41 C42 -118.9(7) . .
C40 N1 C41 C46 119.4(7) . .
C40 C35 C36 C37 -177.7(7) . .
C41 N1 C40 C35 175.7(6) . .
C41 C42 C43 C44 53.6(10) . .
C42 C41 C46 N2 178.1(6) . .
C42 C41 C46 C45 56.1(8) . .
C42 C43 C44 C45 -53.8(10) . .
C43 C44 C45 C46 56.2(10) . .
C44 C45 C46 N2 -177.8(7) . .
C44 C45 C46 C41 -57.0(9) . .
C46 C41 C42 C43 -54.6(9) . .
N5 C10 C13 N6 -63.6(13) . .
N5 C10 C13 C14 74.1(12) . .
N5 C10 C13 C15 -174.0(11) . .
N6 C1 C2 C3 -3.2(12) 3_675 .
N6 C1 C2 C7 178.6(8) 3_675 .
N7 C16 C17 N8 -66.8(9) . .
N7 C16 C17 C18 59.9(9) . .
N7 C16 C17 C19 -178.8(7) . .
N8 C20 C22 C21 7.6(12) . .
N8 C20 C22 C21 -168.0(7) . 2_765
C1 N6 C13 C10 127.7(11) 2_765 .
C1 N6 C13 C14 4.6(18) 2_765 .
C1 N6 C13 C15 -129.3(11) 2_765 .
C1 C2 C3 C4 -178.8(7) . .
C1 C2 C7 C6 179.3(7) . .
C2 C3 C4 C5 0.3(12) . .
C2 C3 C4 C8 179.6(7) . .
C3 C2 C7 C6 1.1(12) . .
C3 C4 C5 C6 -0.5(12) . .
C3 C4 C8 N7 -176.5(7) . .
C4 C5 C6 C7 1.0(12) . .
C4 C5 C6 C9 -179.9(7) . .
C5 C4 C8 N7 2.8(11) . .
C5 C6 C7 C2 -1.3(12) . .
C5 C6 C9 N5 176.7(9) . .
C7 C2 C3 C4 -0.6(12) . .
C7 C6 C9 N5 -4.3(13) . .
C8 N7 C16 C17 126.4(8) . .
C8 C4 C5 C6 -179.8(7) . .
C9 N5 C10 C13 131.0(11) . .
C9 N5 C10 C11 -136.9(16) . .
C9 N5 C10 C12 17(3) . .
C9 C6 C7 C2 179.7(7) . .
C10 N5 C9 C6 177.4(8) . .
C16 N7 C8 C4 -179.7(6) . .
C17 N8 C20 C22 176.8(7) . .
C20 N8 C17 C16 120.0(8) . .
C20 N8 C17 C18 -1.7(12) . .
C20 N8 C17 C19 -126.3(8) . .
C22 C21 C22 C20 -176.0(5) 3_675 .
C22 C21 C22 C21 -0.4(14) 3_675 2_765
C11 C10 C13 N6 -173.5(15) . .
C12 C10 C13 N6 74.1(15) . .
O2 C59 C60 C58 -83(3) . 2_765
O2 C59 C60 C58 28(5) . 3_675
O2 C59 C60 C59 -34.2(5) . 2_765
O2 C59 C60 C59 34.2(5) . 3_675
C58 C59 C60 C58 -109.5(17) . 3_675
C58 C59 C60 C58 140(3) . 2_765
C58 C59 C60 C59 -103(6) . 3_675
C58 C59 C60 C59 -171(6) . 2_765
C59 O2 C59 C58 70(8) 3_675 .
C59 O2 C59 C58 140(7) 2_765 .
C59 O2 C59 C59 69.7(12) 2_765 3_675
C59 O2 C59 C59 -69.7(12) 3_675 2_765
C59 O2 C59 C60 34.8(6) 2_765 .
C59 O2 C59 C60 -34.8(6) 3_675 .
C59 C59 C60 C58 -49(3) 2_765 2_765
C59 C59 C60 C58 -117(4) 3_675 2_765
C59 C59 C60 C58 62(5) 2_765 3_675
C59 C59 C60 C58 -7(5) 3_675 3_675
C59 C59 C60 C59 68.5(10) 2_765 3_675
C59 C59 C60 C59 -68.5(10) 3_675 2_765
C61 Cl1 C61 Cl2 153(5) 2_665 .
C61 Cl1 C61 Cl2 -139(5) 3_565 .
Cl3 Cl1 Cl3 Cl2 -139(5) 3_565 .
Cl3 Cl1 Cl3 Cl2 153(5) 2_665 .
Cl3 Cl1 Cl3 Cl3 68.0(5) 3_565 2_665
C50 O4 C50 O4 99.5(17) 2_665 3_565
C50 O4 C50 C50 52.0(8) 2_665 3_565
C50 O4 C50 C51 -165(4) 2_665 .
